data_2224203
loop_
_publ_author_name
'Qian, Shao-Song'
'Cui, Hong-You'

_publ_section_title
;
 (<i>E</i>)-2-Methyl-<i>N</i>-[4-(methylsulfonyl)benzylidene]aniline
;
_journal_coeditor_code FJ2256
_journal_issue 12
_journal_name_full 'Acta Crystallographica Section E'
_journal_page_first o3072
_journal_paper_doi 10.1107/S1600536809047199
_journal_volume 65
_journal_year 2009
_chemical_formula_iupac 'C15 H15 N O2 S'
_chemical_formula_moiety 'C15 H15 N O2 S'
_chemical_formula_sum 'C15 H15 N O2 S'
_chemical_formula_weight 273.34
_chemical_name_systematic
;
(<i>E</i>)-2-Methyl-<i>N</i>-[4-(methylsulfonyl)benzylidene]aniline
;
_space_group_IT_number 14
_symmetry_cell_setting monoclinic
_symmetry_space_group_name_Hall '-P 2ybc'
_symmetry_space_group_name_H-M 'P 1 21/c 1'
_atom_sites_solution_hydrogens geom
_atom_sites_solution_primary direct
_atom_sites_solution_secondary difmap
_audit_creation_method SHELXL-97
_cell_angle_alpha 90.00
_cell_angle_beta 98.65(3)
_cell_angle_gamma 90.00
_cell_formula_units_Z 4
_cell_length_a 11.445(2)
_cell_length_b 7.8770(16)
_cell_length_c 16.132(3)
_cell_measurement_reflns_used 25
_cell_measurement_temperature 293(2)
_cell_measurement_theta_max 14
_cell_measurement_theta_min 9
_cell_volume 1437.8(5)
_computing_cell_refinement 'CAD-4 Software (Enraf--Nonius, 1989)'
_computing_data_collection 'CAD-4 Software (Enraf--Nonius, 1989)'
_computing_data_reduction 'CAD-4 Software (Enraf--Nonius, 1989)'
_computing_molecular_graphics 'SHELXTL (Sheldrick, 2008)'
_computing_publication_material 'SHELXTL (Sheldrick, 2008)'
_computing_structure_refinement 'SHELXL97 (Sheldrick, 2008)'
_computing_structure_solution 'SHELXS97 (Sheldrick, 2008)'
_diffrn_ambient_temperature 293(2)
_diffrn_measured_fraction_theta_full 0.999
_diffrn_measured_fraction_theta_max 0.999
_diffrn_measurement_device_type 'Enraf--Nonius CAD-4'
_diffrn_measurement_method \w/2\q
_diffrn_radiation_monochromator graphite
_diffrn_radiation_source 'fine-focus sealed tube'
_diffrn_radiation_type MoK\a
_diffrn_radiation_wavelength 0.71073
_diffrn_reflns_av_R_equivalents 0.0259
_diffrn_reflns_av_sigmaI/netI 0.0262
_diffrn_reflns_limit_h_max 13
_diffrn_reflns_limit_h_min 0
_diffrn_reflns_limit_k_max 9
_diffrn_reflns_limit_k_min 0
_diffrn_reflns_limit_l_max 19
_diffrn_reflns_limit_l_min -19
_diffrn_reflns_number 2745
_diffrn_reflns_theta_full 25.26
_diffrn_reflns_theta_max 25.26
_diffrn_reflns_theta_min 1.80
_diffrn_standards_decay_% 1
_diffrn_standards_interval_count 200
_diffrn_standards_interval_time 120
_diffrn_standards_number 3
_exptl_absorpt_coefficient_mu 0.222
_exptl_absorpt_correction_T_max 0.9569
_exptl_absorpt_correction_T_min 0.9364
_exptl_absorpt_correction_type multi-scan
_exptl_absorpt_process_details '(SADABS; Sheldrick, 1996)'
_exptl_crystal_colour yellow
_exptl_crystal_density_diffrn 1.263
_exptl_crystal_density_method 'not measured'
_exptl_crystal_description block
_exptl_crystal_F_000 576
_exptl_crystal_size_max 0.30
_exptl_crystal_size_mid 0.20
_exptl_crystal_size_min 0.20
_refine_diff_density_max 0.277
_refine_diff_density_min -0.244
_refine_ls_extinction_coef 0.052(5)
_refine_ls_extinction_expression Fc^*^=kFc[1+0.001xFc^2^\l^3^/sin(2\q)]^-1/4^
_refine_ls_extinction_method 'SHELXTL (Sheldrick, 2008)'
_refine_ls_goodness_of_fit_ref 1.001
_refine_ls_hydrogen_treatment constr
_refine_ls_matrix_type full
_refine_ls_number_parameters 173
_refine_ls_number_reflns 2607
_refine_ls_number_restraints 0
_refine_ls_restrained_S_all 1.001
_refine_ls_R_factor_all 0.0662
_refine_ls_R_factor_gt 0.0444
_refine_ls_shift/su_max 0.000
_refine_ls_shift/su_mean 0.000
_refine_ls_structure_factor_coef Fsqd
_refine_ls_weighting_details 'calc w=1/[\s^2^(Fo^2^)+(0.1P)^2^+0.09P] where P=(Fo^2^+2Fc^2^)/3'
_refine_ls_weighting_scheme calc
_refine_ls_wR_factor_gt 0.1321
_refine_ls_wR_factor_ref 0.1513
_reflns_number_gt 1898
_reflns_number_total 2607
_reflns_threshold_expression I>2\s(I)
_cod_data_source_file fj2256.cif
_cod_data_source_block I
_cod_depositor_comments
;
The following automatic conversions were performed:
'_symmetry_cell_setting' value 'Monoclinic' changed to 'monoclinic'
according to '/home/saulius/struct/CIF-dictionaries/cif_core.dic'
dictionary named 'cif_core.dic' version 2.4.1 from 2010-06-29.

Automatic conversion script
Id: cif_fix_enum 1527 2010-12-29 10:47:43Z saulius 

The following automatic conversions were performed:

'_symmetry_cell_setting' value 'Monoclinic' changed to 'monoclinic'
according to /home/saulius/struct/CIF-dictionaries/cif_core.dic
dictionary named 'cif_core.dic' version 2.4.1 from 2010-06-29.

Automatic conversion script
Id: cif_fix_values 1715 2011-07-08 13:25:40Z adriana 
;
_cod_original_sg_symbol_H-M 'P 21/c'
_cod_database_code 2224203
_cod_database_fobs_code 2224203

loop_
_symmetry_equiv_pos_as_xyz
'x, y, z'
'-x, y+1/2, -z+1/2'
'-x, -y, -z'
'x, -y-1/2, z-1/2'

loop_
_atom_site_type_symbol
_atom_site_label
_atom_site_fract_x
_atom_site_fract_y
_atom_site_fract_z
_atom_site_U_iso_or_equiv
_atom_site_adp_type
_atom_site_calc_flag
_atom_site_refinement_flags
_atom_site_occupancy
_atom_site_disorder_assembly
_atom_site_disorder_group
S S1 0.43428(5) 0.25210(8) 0.34889(3) 0.0539(3) Uani d . 1 . .
N N1 0.01690(16) 0.3139(2) 0.60356(12) 0.0527(5) Uani d . 1 . .
O O1 0.35995(19) 0.2305(3) 0.27085(11) 0.0941(8) Uani d . 1 . .
C C1 0.5014(3) 0.4515(4) 0.3496(2) 0.1056(12) Uani d . 1 . .
H H1B 0.5521 0.4550 0.3074 0.158 Uiso calc R 1 . .
H H1C 0.5472 0.4715 0.4036 0.158 Uiso calc R 1 . .
H H1D 0.4417 0.5375 0.3383 0.158 Uiso calc R 1 . .
C C2 0.3445(2) 0.2644(3) 0.42882(13) 0.0447(5) Uani d . 1 . .
O O2 0.52410(16) 0.1283(3) 0.37209(12) 0.0867(7) Uani d . 1 . .
C C3 0.38513(18) 0.1981(3) 0.50701(13) 0.0487(5) Uani d . 1 . .
H H3A 0.4603 0.1507 0.5183 0.058 Uiso calc R 1 . .
C C4 0.31293(19) 0.2031(3) 0.56824(13) 0.0503(6) Uani d . 1 . .
H H4A 0.3397 0.1583 0.6210 0.060 Uiso calc R 1 . .
C C5 0.20111(19) 0.2740(3) 0.55184(13) 0.0463(5) Uani d . 1 . .
C C6 0.1612(2) 0.3412(3) 0.47238(14) 0.0569(6) Uani d . 1 . .
H H6A 0.0865 0.3898 0.4610 0.068 Uiso calc R 1 . .
C C7 0.2329(2) 0.3353(3) 0.41107(14) 0.0569(6) Uani d . 1 . .
H H7A 0.2064 0.3788 0.3580 0.068 Uiso calc R 1 . .
C C8 0.12384(19) 0.2695(3) 0.61761(14) 0.0499(6) Uani d . 1 . .
H H8A 0.1553 0.2328 0.6711 0.060 Uiso calc R 1 . .
C C9 -0.05118(19) 0.3031(3) 0.67002(15) 0.0504(6) Uani d . 1 . .
C C10 -0.0096(2) 0.3600(3) 0.75031(16) 0.0617(6) Uani d . 1 . .
H H10A 0.0659 0.4057 0.7623 0.074 Uiso calc R 1 . .
C C11 -0.0797(3) 0.3492(4) 0.81250(18) 0.0807(9) Uani d . 1 . .
H H11A -0.0511 0.3865 0.8664 0.097 Uiso calc R 1 . .
C C12 -0.1918(3) 0.2837(4) 0.7949(2) 0.0881(10) Uani d . 1 . .
H H12A -0.2392 0.2764 0.8367 0.106 Uiso calc R 1 . .
C C13 -0.2333(2) 0.2291(4) 0.7156(2) 0.0805(9) Uani d . 1 . .
H H13A -0.3090 0.1833 0.7047 0.097 Uiso calc R 1 . .
C C14 -0.1664(2) 0.2396(3) 0.65064(18) 0.0613(7) Uani d . 1 . .
C C15 -0.2132(3) 0.1814(4) 0.5632(2) 0.0894(9) Uani d . 1 . .
H H15A -0.2931 0.1428 0.5611 0.134 Uiso calc R 1 . .
H H15B -0.1652 0.0901 0.5478 0.134 Uiso calc R 1 . .
H H15C -0.2111 0.2741 0.5248 0.134 Uiso calc R 1 . .

loop_
_atom_site_aniso_label
_atom_site_aniso_U_11
_atom_site_aniso_U_22
_atom_site_aniso_U_33
_atom_site_aniso_U_12
_atom_site_aniso_U_13
_atom_site_aniso_U_23
S1 0.0647(4) 0.0564(4) 0.0429(4) 0.0082(3) 0.0156(3) 0.0032(2)
N1 0.0492(11) 0.0500(11) 0.0603(12) 0.0039(9) 0.0122(9) 0.0041(9)
O1 0.0922(14) 0.147(2) 0.0427(10) 0.0062(13) 0.0097(10) -0.0103(11)
C1 0.122(3) 0.078(2) 0.135(3) -0.0203(19) 0.078(2) -0.001(2)
C2 0.0524(12) 0.0402(11) 0.0421(11) 0.0007(9) 0.0093(9) 0.0013(9)
O2 0.0940(13) 0.0980(16) 0.0764(12) 0.0453(12) 0.0395(11) 0.0257(11)
C3 0.0436(11) 0.0587(13) 0.0426(11) 0.0065(10) 0.0019(9) -0.0034(10)
C4 0.0516(13) 0.0598(14) 0.0382(11) 0.0046(10) 0.0027(9) 0.0003(10)
C5 0.0489(12) 0.0460(13) 0.0444(11) 0.0005(9) 0.0078(9) -0.0020(9)
C6 0.0546(13) 0.0590(15) 0.0575(13) 0.0161(11) 0.0097(11) 0.0139(11)
C7 0.0635(14) 0.0605(15) 0.0470(12) 0.0131(12) 0.0099(11) 0.0144(11)
C8 0.0501(13) 0.0504(13) 0.0490(12) 0.0003(10) 0.0069(10) -0.0014(10)
C9 0.0466(12) 0.0421(11) 0.0642(14) 0.0031(9) 0.0140(10) 0.0026(10)
C10 0.0569(13) 0.0595(15) 0.0708(15) 0.0010(12) 0.0159(11) -0.0064(12)
C11 0.087(2) 0.085(2) 0.0760(19) 0.0097(17) 0.0301(15) -0.0102(15)
C12 0.082(2) 0.096(2) 0.098(2) 0.0081(18) 0.0495(19) 0.0055(19)
C13 0.0546(16) 0.0719(19) 0.121(3) -0.0029(13) 0.0317(17) 0.0098(18)
C14 0.0500(13) 0.0496(14) 0.0848(18) 0.0007(11) 0.0124(12) 0.0043(12)
C15 0.0661(17) 0.091(2) 0.106(2) -0.0196(16) -0.0010(16) -0.0162(19)

loop_
_atom_type_symbol
_atom_type_description
_atom_type_scat_dispersion_real
_atom_type_scat_dispersion_imag
_atom_type_scat_source
C C 0.0033 0.0016 'International Tables Vol C Tables 4.2.6.8 and 6.1.1.4'
H H 0.0000 0.0000 'International Tables Vol C Tables 4.2.6.8 and 6.1.1.4'
N N 0.0061 0.0033 'International Tables Vol C Tables 4.2.6.8 and 6.1.1.4'
O O 0.0106 0.0060 'International Tables Vol C Tables 4.2.6.8 and 6.1.1.4'
S S 0.1246 0.1234 'International Tables Vol C Tables 4.2.6.8 and 6.1.1.4'

loop_
_geom_angle_atom_site_label_1
_geom_angle_atom_site_label_2
_geom_angle_atom_site_label_3
_geom_angle_site_symmetry_1
_geom_angle_site_symmetry_3
_geom_angle
_geom_angle_publ_flag
O1 S1 O2 . . 117.58(13) ?
O1 S1 C1 . . 108.53(17) ?
O2 S1 C1 . . 108.33(16) ?
O1 S1 C2 . . 108.46(12) ?
O2 S1 C2 . . 108.73(10) ?
C1 S1 C2 . . 104.42(12) ?
C8 N1 C9 . . 118.4(2) ?
S1 C1 H1B . . 109.5 ?
S1 C1 H1C . . 109.5 ?
H1B C1 H1C . . 109.5 ?
S1 C1 H1D . . 109.5 ?
H1B C1 H1D . . 109.5 ?
H1C C1 H1D . . 109.5 ?
C3 C2 C7 . . 121.0(2) ?
C3 C2 S1 . . 119.54(17) ?
C7 C2 S1 . . 119.39(16) ?
C2 C3 C4 . . 119.2(2) ?
C2 C3 H3A . . 120.4 ?
C4 C3 H3A . . 120.4 ?
C3 C4 C5 . . 120.7(2) ?
C3 C4 H4A . . 119.7 ?
C5 C4 H4A . . 119.7 ?
C4 C5 C6 . . 119.5(2) ?
C4 C5 C8 . . 119.21(19) ?
C6 C5 C8 . . 121.2(2) ?
C7 C6 C5 . . 119.9(2) ?
C7 C6 H6A . . 120.1 ?
C5 C6 H6A . . 120.1 ?
C6 C7 C2 . . 119.7(2) ?
C6 C7 H7A . . 120.1 ?
C2 C7 H7A . . 120.1 ?
N1 C8 C5 . . 122.2(2) ?
N1 C8 H8A . . 118.9 ?
C5 C8 H8A . . 118.9 ?
C10 C9 C14 . . 120.2(2) ?
C10 C9 N1 . . 122.4(2) ?
C14 C9 N1 . . 117.3(2) ?
C11 C10 C9 . . 120.3(2) ?
C11 C10 H10A . . 119.8 ?
C9 C10 H10A . . 119.8 ?
C12 C11 C10 . . 120.0(3) ?
C12 C11 H11A . . 120.0 ?
C10 C11 H11A . . 120.0 ?
C13 C12 C11 . . 119.7(3) ?
C13 C12 H12A . . 120.1 ?
C11 C12 H12A . . 120.1 ?
C12 C13 C14 . . 122.2(3) ?
C12 C13 H13A . . 118.9 ?
C14 C13 H13A . . 118.9 ?
C13 C14 C9 . . 117.4(3) ?
C13 C14 C15 . . 122.0(3) ?
C9 C14 C15 . . 120.6(2) ?
C14 C15 H15A . . 109.5 ?
C14 C15 H15B . . 109.5 ?
H15A C15 H15B . . 109.5 ?
C14 C15 H15C . . 109.5 ?
H15A C15 H15C . . 109.5 ?
H15B C15 H15C . . 109.5 ?

loop_
_geom_bond_atom_site_label_1
_geom_bond_atom_site_label_2
_geom_bond_site_symmetry_2
_geom_bond_distance
_geom_bond_publ_flag
S1 O1 . 1.420(2) ?
S1 O2 . 1.4257(18) ?
S1 C1 . 1.747(3) ?
S1 C2 . 1.768(2) ?
N1 C8 . 1.260(3) ?
N1 C9 . 1.420(3) ?
C1 H1B . 0.9600 ?
C1 H1C . 0.9600 ?
C1 H1D . 0.9600 ?
C2 C3 . 1.380(3) ?
C2 C7 . 1.384(3) ?
C3 C4 . 1.380(3) ?
C3 H3A . 0.9300 ?
C4 C5 . 1.385(3) ?
C4 H4A . 0.9300 ?
C5 C6 . 1.398(3) ?
C5 C8 . 1.480(3) ?
C6 C7 . 1.377(3) ?
C6 H6A . 0.9300 ?
C7 H7A . 0.9300 ?
C8 H8A . 0.9300 ?
C9 C10 . 1.385(3) ?
C9 C14 . 1.401(3) ?
C10 C11 . 1.378(3) ?
C10 H10A . 0.9300 ?
C11 C12 . 1.372(4) ?
C11 H11A . 0.9300 ?
C12 C13 . 1.364(5) ?
C12 H12A . 0.9300 ?
C13 C14 . 1.391(4) ?
C13 H13A . 0.9300 ?
C14 C15 . 1.503(4) ?
C15 H15A . 0.9600 ?
C15 H15B . 0.9600 ?
C15 H15C . 0.9600 ?

loop_
_geom_hbond_atom_site_label_D
_geom_hbond_atom_site_label_H
_geom_hbond_atom_site_label_A
_geom_hbond_site_symmetry_A
_geom_hbond_distance_DH
_geom_hbond_distance_HA
_geom_hbond_distance_DA
_geom_hbond_angle_DHA
C4 H4A O1 4_566 0.93 2.55 3.274(3) 135

loop_
_geom_torsion_atom_site_label_1
_geom_torsion_atom_site_label_2
_geom_torsion_atom_site_label_3
_geom_torsion_atom_site_label_4
_geom_torsion_site_symmetry_1
_geom_torsion_site_symmetry_2
_geom_torsion_site_symmetry_3
_geom_torsion_site_symmetry_4
_geom_torsion
_geom_torsion_publ_flag
O1 S1 C2 C3 . . . . 145.99(19) ?
O2 S1 C2 C3 . . . . 17.0(2) ?
C1 S1 C2 C3 . . . . -98.4(2) ?
O1 S1 C2 C7 . . . . -31.9(2) ?
O2 S1 C2 C7 . . . . -160.84(19) ?
C1 S1 C2 C7 . . . . 83.7(2) ?
C7 C2 C3 C4 . . . . 0.0(3) ?
S1 C2 C3 C4 . . . . -177.84(16) ?
C2 C3 C4 C5 . . . . -0.2(3) ?
C3 C4 C5 C6 . . . . 0.0(3) ?
C3 C4 C5 C8 . . . . 177.0(2) ?
C4 C5 C6 C7 . . . . 0.5(4) ?
C8 C5 C6 C7 . . . . -176.5(2) ?
C5 C6 C7 C2 . . . . -0.7(4) ?
C3 C2 C7 C6 . . . . 0.4(4) ?
S1 C2 C7 C6 . . . . 178.29(19) ?
C9 N1 C8 C5 . . . . 179.03(19) ?
C4 C5 C8 N1 . . . . -171.7(2) ?
C6 C5 C8 N1 . . . . 5.3(3) ?
C8 N1 C9 C10 . . . . 45.4(3) ?
C8 N1 C9 C14 . . . . -137.8(2) ?
C14 C9 C10 C11 . . . . 2.2(4) ?
N1 C9 C10 C11 . . . . 179.0(2) ?
C9 C10 C11 C12 . . . . -0.7(4) ?
C10 C11 C12 C13 . . . . 0.1(5) ?
C11 C12 C13 C14 . . . . -1.0(5) ?
C12 C13 C14 C9 . . . . 2.4(4) ?
C12 C13 C14 C15 . . . . -179.1(3) ?
C10 C9 C14 C13 . . . . -3.0(3) ?
N1 C9 C14 C13 . . . . -179.9(2) ?
C10 C9 C14 C15 . . . . 178.5(2) ?
N1 C9 C14 C15 . . . . 1.6(3) ?

loop_
_cod_related_entry_id
_cod_related_entry_database
_cod_related_entry_code
1 ChemSpider 24743828
